data_2221651
loop_
_publ_author_name
'Wang, Yu-Guang'
'Huang, Guo-Bo'
'Zhu, Bing-Chun'

_publ_section_title 1-[4-(Difluoromethoxy)phenyl]-<i>N</i>-(2,3-dimethylphenyl)-1<i>H</i>-1,2,4-triazole-3-carboxamide
_journal_issue 5
_journal_name_full 'Acta Crystallographica Section E'
_journal_page_first o1015
_journal_page_last o1016
_journal_paper_doi 10.1107/S160053680901263X
_journal_volume 65
_journal_year 2009
_chemical_formula_sum 'C18 H16 F2 N4 O2'
_chemical_formula_weight 358.35
_chemical_name_systematic
;
1-[4-(Difluoromethoxy)phenyl]-<i>N</i>-(2,3-dimethylphenyl)-1<i>H</i>-1,2,4-
triazole-3-carboxamide
;
_space_group_IT_number 2
_symmetry_cell_setting triclinic
_symmetry_space_group_name_Hall '-P 1'
_symmetry_space_group_name_H-M 'P -1'
_atom_sites_solution_hydrogens geom
_atom_sites_solution_primary direct
_atom_sites_solution_secondary difmap
_audit_creation_method SHELXL-97
_cell_angle_alpha 95.974(2)
_cell_angle_beta 98.5930(10)
_cell_angle_gamma 101.5230(10)
_cell_formula_units_Z 2
_cell_length_a 7.5543(10)
_cell_length_b 7.8132(10)
_cell_length_c 14.8190(19)
_cell_measurement_temperature 296(2)
_cell_volume 839.28(19)
_computing_cell_refinement 'SAINT (Bruker, 2004)'
_computing_data_collection 'APEX2 (Bruker, 2004)'
_computing_data_reduction 'SAINT (Bruker, 2004)'
_computing_molecular_graphics 'SHELXTL (Sheldrick, 2008)'
_computing_publication_material 'SHELXTL (Sheldrick, 2008) and PLATON (Spek, 2009)'
_computing_structure_refinement 'SHELXL-97 (Sheldrick, 2008)'
_computing_structure_solution 'SHELXS-97 (Sheldrick, 2008)'
_diffrn_ambient_temperature 296(2)
_diffrn_measured_fraction_theta_full 0.994
_diffrn_measured_fraction_theta_max 0.994
_diffrn_measurement_device_type 'Bruker APEXII CCD'
_diffrn_measurement_method '\f and \w scans'
_diffrn_radiation_monochromator graphite
_diffrn_radiation_source 'fine-focus sealed tube'
_diffrn_radiation_type MoK\a
_diffrn_radiation_wavelength 0.71073
_diffrn_reflns_av_R_equivalents 0.0170
_diffrn_reflns_av_sigmaI/netI 0.0239
_diffrn_reflns_limit_h_max 9
_diffrn_reflns_limit_h_min -9
_diffrn_reflns_limit_k_max 9
_diffrn_reflns_limit_k_min -9
_diffrn_reflns_limit_l_max 17
_diffrn_reflns_limit_l_min -17
_diffrn_reflns_number 6446
_diffrn_reflns_theta_full 25.50
_diffrn_reflns_theta_max 25.50
_diffrn_reflns_theta_min 2.69
_exptl_absorpt_coefficient_mu 0.110
_exptl_absorpt_correction_T_max 0.9895
_exptl_absorpt_correction_T_min 0.9483
_exptl_absorpt_correction_type multi-scan
_exptl_absorpt_process_details '(SADABS; Bruker, 2004)'
_exptl_crystal_colour white
_exptl_crystal_density_diffrn 1.418
_exptl_crystal_density_method 'not measured'
_exptl_crystal_description block
_exptl_crystal_F_000 372
_exptl_crystal_size_max 0.49
_exptl_crystal_size_mid 0.31
_exptl_crystal_size_min 0.10
_refine_diff_density_max 0.226
_refine_diff_density_min -0.208
_refine_ls_extinction_coef 0.016(3)
_refine_ls_extinction_expression Fc^*^=kFc[1+0.001xFc^2^\l^3^/sin(2\q)]^-1/4^
_refine_ls_extinction_method SHELXL
_refine_ls_goodness_of_fit_ref 1.059
_refine_ls_hydrogen_treatment constr
_refine_ls_matrix_type full
_refine_ls_number_parameters 238
_refine_ls_number_reflns 3115
_refine_ls_number_restraints 0
_refine_ls_restrained_S_all 1.059
_refine_ls_R_factor_all 0.0572
_refine_ls_R_factor_gt 0.0423
_refine_ls_shift/su_max 0.000
_refine_ls_shift/su_mean 0.000
_refine_ls_structure_factor_coef Fsqd
_refine_ls_weighting_details 'calc w=1/[\s^2^(Fo^2^)+(0.0593P)^2^+0.1647P] where P=(Fo^2^+2Fc^2^)/3'
_refine_ls_weighting_scheme calc
_refine_ls_wR_factor_gt 0.1114
_refine_ls_wR_factor_ref 0.1234
_reflns_number_gt 2366
_reflns_number_total 3115
_reflns_threshold_expression >2sigma(I)
_cod_data_source_file ez2162.cif
_cod_data_source_block I
_cod_depositor_comments
;
The following automatic conversions were performed:
'_symmetry_cell_setting' value 'Triclinic' changed to 'triclinic'
according to '/home/saulius/struct/CIF-dictionaries/cif_core.dic'
dictionary named 'cif_core.dic' version 2.4.1 from 2010-06-29.

Automatic conversion script
Id: cif_fix_enum 1527 2010-12-29 10:47:43Z saulius 

The following automatic conversions were performed:

'_symmetry_cell_setting' value 'Triclinic' changed to 'triclinic'
according to /home/saulius/struct/CIF-dictionaries/cif_core.dic
dictionary named 'cif_core.dic' version 2.4.1 from 2010-06-29.

Automatic conversion script
Id: cif_fix_values 1715 2011-07-08 13:25:40Z adriana 
;
_cod_original_sg_symbol_H-M 'P-1   '
_cod_database_code 2221651
_cod_database_fobs_code 2221651

loop_
_symmetry_equiv_pos_as_xyz
'x, y, z'
'-x, -y, -z'

loop_
_atom_site_type_symbol
_atom_site_label
_atom_site_fract_x
_atom_site_fract_y
_atom_site_fract_z
_atom_site_U_iso_or_equiv
_atom_site_adp_type
_atom_site_calc_flag
_atom_site_refinement_flags
_atom_site_occupancy
_atom_site_disorder_assembly
_atom_site_disorder_group
F F1 -0.9182(2) 0.3392(2) 0.14577(12) 0.1146(6) Uani d . 1 . .
F F2 -0.8560(2) 0.1332(2) 0.05859(11) 0.1113(6) Uani d . 1 . .
O O1 -0.6301(2) 0.3298(2) 0.13688(9) 0.0742(4) Uani d . 1 . .
O O2 0.41124(16) 0.80678(19) 0.54210(9) 0.0634(4) Uani d . 1 . .
N N1 -0.15235(18) 0.67315(18) 0.45595(9) 0.0458(4) Uani d . 1 . .
N N2 0.03287(19) 0.69741(19) 0.46115(10) 0.0472(4) Uani d . 1 . .
N N3 -0.0355(2) 0.8275(2) 0.59091(11) 0.0663(5) Uani d . 1 . .
N N4 0.32482(19) 0.9655(2) 0.66010(10) 0.0513(4) Uani d . 1 . .
H H4D 0.2285 0.9901 0.6779 0.062 Uiso calc R 1 . .
C C1 -0.7981(3) 0.2345(3) 0.13967(17) 0.0766(7) Uani d . 1 . .
H H1 -0.7944 0.1632 0.1903 0.092 Uiso calc R 1 . .
C C2 -0.5184(3) 0.4106(2) 0.21999(13) 0.0541(5) Uani d . 1 . .
C C3 -0.3332(3) 0.4212(3) 0.22448(13) 0.0611(5) Uani d . 1 . .
H H3 -0.2899 0.3708 0.1749 0.073 Uiso calc R 1 . .
C C4 -0.2118(3) 0.5063(3) 0.30237(13) 0.0556(5) Uani d . 1 . .
H H4 -0.0866 0.5130 0.3057 0.067 Uiso calc R 1 . .
C C5 -0.2770(2) 0.5815(2) 0.37546(11) 0.0444(4) Uani d . 1 . .
C C6 -0.4633(2) 0.5707(2) 0.37090(13) 0.0539(5) Uani d . 1 . .
H H6 -0.5069 0.6212 0.4203 0.065 Uiso calc R 1 . .
C C7 -0.5839(3) 0.4846(3) 0.29260(13) 0.0577(5) Uani d . 1 . .
H H7 -0.7093 0.4768 0.2891 0.069 Uiso calc R 1 . .
C C8 -0.1882(3) 0.7512(3) 0.53408(14) 0.0649(6) Uani d . 1 . .
H H8 -0.3053 0.7513 0.5464 0.078 Uiso calc R 1 . .
C C9 0.0950(2) 0.7909(2) 0.54299(11) 0.0460(4) Uani d . 1 . .
C C10 0.2942(2) 0.8537(2) 0.58047(11) 0.0448(4) Uani d . 1 . .
C C11 0.4936(2) 1.0475(2) 0.71818(12) 0.0464(4) Uani d . 1 . .
C C12 0.6569(2) 1.0709(2) 0.68418(13) 0.0538(5) Uani d . 1 . .
H H12 0.6575 1.0310 0.6229 0.065 Uiso calc R 1 . .
C C13 0.8177(3) 1.1539(3) 0.74204(14) 0.0599(5) Uani d . 1 . .
H H13 0.9280 1.1682 0.7200 0.072 Uiso calc R 1 . .
C C14 0.8166(3) 1.2157(3) 0.83215(14) 0.0629(5) Uani d . 1 . .
H H14 0.9266 1.2713 0.8704 0.076 Uiso calc R 1 . .
C C15 0.6546(3) 1.1965(3) 0.86695(13) 0.0572(5) Uani d . 1 . .
C C16 0.4892(2) 1.1100(2) 0.80967(12) 0.0506(4) Uani d . 1 . .
C C17 0.6597(3) 1.2699(3) 0.96572(15) 0.0823(7) Uani d . 1 . .
H H17A 0.7840 1.3231 0.9941 0.124 Uiso calc R 1 . .
H H17B 0.6118 1.1762 0.9984 0.124 Uiso calc R 1 . .
H H17C 0.5864 1.3570 0.9675 0.124 Uiso calc R 1 . .
C C18 0.3094(3) 1.0884(3) 0.84471(14) 0.0703(6) Uani d . 1 . .
H H18A 0.2420 1.1706 0.8208 0.105 Uiso calc R 1 . .
H H18B 0.3330 1.1105 0.9108 0.105 Uiso calc R 1 . .
H H18C 0.2389 0.9703 0.8248 0.105 Uiso calc R 1 . .

loop_
_atom_site_aniso_label
_atom_site_aniso_U_11
_atom_site_aniso_U_22
_atom_site_aniso_U_33
_atom_site_aniso_U_12
_atom_site_aniso_U_13
_atom_site_aniso_U_23
F1 0.0681(9) 0.1287(13) 0.1263(13) 0.0247(9) -0.0216(9) -0.0270(10)
F2 0.1052(12) 0.1003(11) 0.0926(11) -0.0021(9) -0.0311(9) -0.0318(8)
O1 0.0631(9) 0.0896(11) 0.0523(8) 0.0000(8) -0.0083(7) -0.0111(7)
O2 0.0403(7) 0.0849(10) 0.0585(8) 0.0131(7) 0.0075(6) -0.0162(7)
N1 0.0359(8) 0.0537(8) 0.0444(8) 0.0091(6) 0.0045(6) -0.0034(6)
N2 0.0356(8) 0.0569(9) 0.0460(8) 0.0084(6) 0.0055(6) -0.0017(7)
N3 0.0412(9) 0.0964(13) 0.0542(10) 0.0167(8) 0.0046(7) -0.0201(9)
N4 0.0378(8) 0.0640(10) 0.0482(9) 0.0110(7) 0.0053(6) -0.0065(7)
C1 0.0699(15) 0.0672(14) 0.0725(15) 0.0012(12) -0.0212(11) -0.0079(11)
C2 0.0521(11) 0.0548(11) 0.0466(10) 0.0044(8) -0.0037(8) -0.0005(8)
C3 0.0570(12) 0.0698(13) 0.0502(11) 0.0090(10) 0.0090(9) -0.0105(9)
C4 0.0431(10) 0.0625(11) 0.0562(11) 0.0076(8) 0.0075(8) -0.0050(9)
C5 0.0410(9) 0.0456(9) 0.0425(9) 0.0072(7) 0.0015(7) 0.0009(7)
C6 0.0436(10) 0.0648(12) 0.0495(11) 0.0138(9) 0.0027(8) -0.0050(9)
C7 0.0410(10) 0.0693(12) 0.0582(12) 0.0123(9) -0.0005(8) -0.0001(9)
C8 0.0379(10) 0.0943(15) 0.0557(11) 0.0151(10) 0.0055(8) -0.0180(10)
C9 0.0397(9) 0.0541(10) 0.0428(9) 0.0117(8) 0.0056(7) -0.0004(8)
C10 0.0396(9) 0.0511(10) 0.0421(9) 0.0100(7) 0.0054(7) 0.0012(7)
C11 0.0413(9) 0.0497(10) 0.0451(10) 0.0091(7) 0.0030(7) 0.0013(8)
C12 0.0469(10) 0.0614(11) 0.0496(10) 0.0084(8) 0.0078(8) -0.0010(8)
C13 0.0433(10) 0.0661(12) 0.0638(12) 0.0047(9) 0.0059(9) -0.0008(10)
C14 0.0485(11) 0.0651(12) 0.0638(13) 0.0056(9) -0.0084(9) -0.0033(10)
C15 0.0601(12) 0.0597(11) 0.0472(10) 0.0145(9) -0.0024(9) 0.0008(9)
C16 0.0514(10) 0.0557(11) 0.0436(10) 0.0150(8) 0.0037(8) 0.0018(8)
C17 0.0873(17) 0.0976(18) 0.0509(12) 0.0169(14) -0.0047(11) -0.0101(11)
C18 0.0616(13) 0.0961(16) 0.0510(12) 0.0169(11) 0.0128(10) -0.0033(11)

loop_
_atom_type_symbol
_atom_type_description
_atom_type_scat_dispersion_real
_atom_type_scat_dispersion_imag
_atom_type_scat_source
C C 0.0033 0.0016 'International Tables Vol C Tables 4.2.6.8 and 6.1.1.4'
H H 0.0000 0.0000 'International Tables Vol C Tables 4.2.6.8 and 6.1.1.4'
N N 0.0061 0.0033 'International Tables Vol C Tables 4.2.6.8 and 6.1.1.4'
O O 0.0106 0.0060 'International Tables Vol C Tables 4.2.6.8 and 6.1.1.4'
F F 0.0171 0.0103 'International Tables Vol C Tables 4.2.6.8 and 6.1.1.4'

loop_
_geom_angle_atom_site_label_1
_geom_angle_atom_site_label_2
_geom_angle_atom_site_label_3
_geom_angle_site_symmetry_1
_geom_angle_site_symmetry_3
_geom_angle
_geom_angle_publ_flag
C1 O1 C2 . . 118.10(17) ?
C8 N1 N2 . . 109.18(14) ?
C8 N1 C5 . . 129.19(15) ?
N2 N1 C5 . . 121.60(13) ?
C9 N2 N1 . . 102.16(13) ?
C8 N3 C9 . . 102.47(15) ?
C10 N4 C11 . . 129.00(15) ?
C10 N4 H4D . . 115.5 ?
C11 N4 H4D . . 115.5 ?
F2 C1 F1 . . 105.50(18) ?
F2 C1 O1 . . 106.7(2) ?
F1 C1 O1 . . 110.9(2) ?
F2 C1 H1 . . 111.2 ?
F1 C1 H1 . . 111.2 ?
O1 C1 H1 . . 111.2 ?
C7 C2 C3 . . 120.57(17) ?
C7 C2 O1 . . 123.26(18) ?
C3 C2 O1 . . 116.09(17) ?
C2 C3 C4 . . 120.04(18) ?
C2 C3 H3 . . 120.0 ?
C4 C3 H3 . . 120.0 ?
C3 C4 C5 . . 119.59(18) ?
C3 C4 H4 . . 120.2 ?
C5 C4 H4 . . 120.2 ?
C4 C5 C6 . . 120.32(16) ?
C4 C5 N1 . . 120.17(15) ?
C6 C5 N1 . . 119.50(15) ?
C7 C6 C5 . . 119.65(17) ?
C7 C6 H6 . . 120.2 ?
C5 C6 H6 . . 120.2 ?
C2 C7 C6 . . 119.82(18) ?
C2 C7 H7 . . 120.1 ?
C6 C7 H7 . . 120.1 ?
N3 C8 N1 . . 110.85(16) ?
N3 C8 H8 . . 124.6 ?
N1 C8 H8 . . 124.6 ?
N2 C9 N3 . . 115.33(15) ?
N2 C9 C10 . . 122.68(15) ?
N3 C9 C10 . . 121.99(15) ?
O2 C10 N4 . . 125.87(16) ?
O2 C10 C9 . . 122.19(15) ?
N4 C10 C9 . . 111.94(14) ?
C12 C11 C16 . . 121.23(16) ?
C12 C11 N4 . . 120.80(16) ?
C16 C11 N4 . . 117.93(15) ?
C13 C12 C11 . . 119.26(17) ?
C13 C12 H12 . . 120.4 ?
C11 C12 H12 . . 120.4 ?
C14 C13 C12 . . 120.48(18) ?
C14 C13 H13 . . 119.8 ?
C12 C13 H13 . . 119.8 ?
C13 C14 C15 . . 121.14(18) ?
C13 C14 H14 . . 119.4 ?
C15 C14 H14 . . 119.4 ?
C14 C15 C16 . . 119.45(18) ?
C14 C15 C17 . . 119.27(19) ?
C16 C15 C17 . . 121.28(19) ?
C11 C16 C15 . . 118.43(17) ?
C11 C16 C18 . . 120.51(16) ?
C15 C16 C18 . . 121.04(17) ?
C15 C17 H17A . . 109.5 ?
C15 C17 H17B . . 109.5 ?
H17A C17 H17B . . 109.5 ?
C15 C17 H17C . . 109.5 ?
H17A C17 H17C . . 109.5 ?
H17B C17 H17C . . 109.5 ?
C16 C18 H18A . . 109.5 ?
C16 C18 H18B . . 109.5 ?
H18A C18 H18B . . 109.5 ?
C16 C18 H18C . . 109.5 ?
H18A C18 H18C . . 109.5 ?
H18B C18 H18C . . 109.5 ?

loop_
_geom_bond_atom_site_label_1
_geom_bond_atom_site_label_2
_geom_bond_site_symmetry_2
_geom_bond_distance
_geom_bond_publ_flag
F1 C1 . 1.345(3) ?
F2 C1 . 1.330(3) ?
O1 C1 . 1.346(3) ?
O1 C2 . 1.394(2) ?
O2 C10 . 1.215(2) ?
N1 C8 . 1.341(2) ?
N1 N2 . 1.3632(19) ?
N1 C5 . 1.428(2) ?
N2 C9 . 1.316(2) ?
N3 C8 . 1.314(2) ?
N3 C9 . 1.355(2) ?
N4 C10 . 1.353(2) ?
N4 C11 . 1.417(2) ?
N4 H4D . 0.8600 ?
C1 H1 . 0.9800 ?
C2 C7 . 1.372(3) ?
C2 C3 . 1.376(3) ?
C3 C4 . 1.377(3) ?
C3 H3 . 0.9300 ?
C4 C5 . 1.380(2) ?
C4 H4 . 0.9300 ?
C5 C6 . 1.384(2) ?
C6 C7 . 1.381(2) ?
C6 H6 . 0.9300 ?
C7 H7 . 0.9300 ?
C8 H8 . 0.9300 ?
C9 C10 . 1.487(2) ?
C11 C12 . 1.387(2) ?
C11 C16 . 1.400(2) ?
C12 C13 . 1.374(3) ?
C12 H12 . 0.9300 ?
C13 C14 . 1.374(3) ?
C13 H13 . 0.9300 ?
C14 C15 . 1.385(3) ?
C14 H14 . 0.9300 ?
C15 C16 . 1.402(3) ?
C15 C17 . 1.507(3) ?
C16 C18 . 1.510(3) ?
C17 H17A . 0.9600 ?
C17 H17B . 0.9600 ?
C17 H17C . 0.9600 ?
C18 H18A . 0.9600 ?
C18 H18B . 0.9600 ?
C18 H18C . 0.9600 ?

loop_
_geom_hbond_atom_site_label_D
_geom_hbond_atom_site_label_H
_geom_hbond_atom_site_label_A
_geom_hbond_site_symmetry_A
_geom_hbond_distance_DH
_geom_hbond_distance_HA
_geom_hbond_distance_DA
_geom_hbond_angle_DHA
N4 H4D N3 . 0.86 2.27 2.717(2) 112.9
C6 H6 O2 1_455 0.93 2.43 3.344(2) 168.8
C8 H8 O2 1_455 0.93 2.26 3.159(2) 162.2

loop_
_geom_torsion_atom_site_label_1
_geom_torsion_atom_site_label_2
_geom_torsion_atom_site_label_3
_geom_torsion_atom_site_label_4
_geom_torsion_site_symmetry_1
_geom_torsion_site_symmetry_2
_geom_torsion_site_symmetry_3
_geom_torsion_site_symmetry_4
_geom_torsion
_geom_torsion_publ_flag
C8 N1 N2 C9 . . . . -0.5(2) ?
C5 N1 N2 C9 . . . . 177.77(15) ?
C2 O1 C1 F2 . . . . -162.99(17) ?
C2 O1 C1 F1 . . . . 82.6(2) ?
C1 O1 C2 C7 . . . . -37.5(3) ?
C1 O1 C2 C3 . . . . 145.8(2) ?
C7 C2 C3 C4 . . . . 0.1(3) ?
O1 C2 C3 C4 . . . . 176.96(18) ?
C2 C3 C4 C5 . . . . -0.4(3) ?
C3 C4 C5 C6 . . . . 0.4(3) ?
C3 C4 C5 N1 . . . . -178.75(17) ?
C8 N1 C5 C4 . . . . -178.5(2) ?
N2 N1 C5 C4 . . . . 3.6(2) ?
C8 N1 C5 C6 . . . . 2.4(3) ?
N2 N1 C5 C6 . . . . -175.54(16) ?
C4 C5 C6 C7 . . . . -0.2(3) ?
N1 C5 C6 C7 . . . . 178.98(16) ?
C3 C2 C7 C6 . . . . 0.1(3) ?
O1 C2 C7 C6 . . . . -176.50(17) ?
C5 C6 C7 C2 . . . . -0.1(3) ?
C9 N3 C8 N1 . . . . -0.2(2) ?
N2 N1 C8 N3 . . . . 0.5(2) ?
C5 N1 C8 N3 . . . . -177.64(17) ?
N1 N2 C9 N3 . . . . 0.4(2) ?
N1 N2 C9 C10 . . . . -179.09(15) ?
C8 N3 C9 N2 . . . . -0.1(2) ?
C8 N3 C9 C10 . . . . 179.36(18) ?
C11 N4 C10 O2 . . . . -2.5(3) ?
C11 N4 C10 C9 . . . . 177.38(16) ?
N2 C9 C10 O2 . . . . -8.1(3) ?
N3 C9 C10 O2 . . . . 172.46(18) ?
N2 C9 C10 N4 . . . . 172.08(16) ?
N3 C9 C10 N4 . . . . -7.4(2) ?
C10 N4 C11 C12 . . . . 22.9(3) ?
C10 N4 C11 C16 . . . . -159.57(17) ?
C16 C11 C12 C13 . . . . 1.4(3) ?
N4 C11 C12 C13 . . . . 178.84(17) ?
C11 C12 C13 C14 . . . . -1.1(3) ?
C12 C13 C14 C15 . . . . -0.1(3) ?
C13 C14 C15 C16 . . . . 1.1(3) ?
C13 C14 C15 C17 . . . . -178.7(2) ?
C12 C11 C16 C15 . . . . -0.4(3) ?
N4 C11 C16 C15 . . . . -177.95(16) ?
C12 C11 C16 C18 . . . . 178.06(18) ?
N4 C11 C16 C18 . . . . 0.5(3) ?
C14 C15 C16 C11 . . . . -0.8(3) ?
C17 C15 C16 C11 . . . . 178.95(19) ?
C14 C15 C16 C18 . . . . -179.26(19) ?
C17 C15 C16 C18 . . . . 0.5(3) ?

loop_
_cod_related_entry_id
_cod_related_entry_database
_cod_related_entry_code
1 ChemSpider 24742123
